data_7119817
loop_
_publ_author_name
'Huang, Xiaoshan'
'Cong, Xuefeng'
'Mi, Pengbing'
'Bi, Xihe'

_publ_section_title
;
 Azomethine-isocyanide [3+2] cycloaddition to imidazoles promoted by
 silver and DBU.
;
_journal_issue 27
_journal_name_full 'Chemical communications (Cambridge, England)'
_journal_page_first 3858
_journal_page_last 3861
_journal_paper_doi 10.1039/c7cc00772h
_journal_volume 53
_journal_year 2017
_chemical_formula_sum 'C17 H11 Br N2 O2'
_chemical_formula_weight 355.19
_space_group_crystal_system orthorhombic
_space_group_IT_number 19
_space_group_name_Hall 'P 2ac 2ab'
_space_group_name_H-M_alt 'P 21 21 21'
_symmetry_space_group_name_Hall 'P 2ac 2ab'
_symmetry_space_group_name_H-M 'P 21 21 21'
_audit_creation_method SHELXL-2014/7
_audit_update_record
;
2017-01-13 deposited with the CCDC.
2017-03-09 downloaded from the CCDC.
;
_cell_angle_alpha 90
_cell_angle_beta 90
_cell_angle_gamma 90
_cell_formula_units_Z 4
_cell_length_a 10.7312(6)
_cell_length_b 11.0728(6)
_cell_length_c 12.9937(7)
_cell_measurement_temperature 273(2)
_cell_volume 1543.97(15)
_computing_structure_refinement 'SHELXL-2014/7 (Sheldrick, 2014)'
_diffrn_ambient_temperature 273(2)
_diffrn_measured_fraction_theta_full 1.000
_diffrn_measured_fraction_theta_max 1.000
_diffrn_radiation_type MoK\a
_diffrn_radiation_wavelength 0.71073
_diffrn_reflns_av_R_equivalents 0.0341
_diffrn_reflns_av_unetI/netI 0.0565
_diffrn_reflns_Laue_measured_fraction_full 1.000
_diffrn_reflns_Laue_measured_fraction_max 1.000
_diffrn_reflns_limit_h_max 13
_diffrn_reflns_limit_h_min -13
_diffrn_reflns_limit_k_max 10
_diffrn_reflns_limit_k_min -13
_diffrn_reflns_limit_l_max 16
_diffrn_reflns_limit_l_min -13
_diffrn_reflns_number 9239
_diffrn_reflns_point_group_measured_fraction_full 0.998
_diffrn_reflns_point_group_measured_fraction_max 0.997
_diffrn_reflns_theta_full 25.242
_diffrn_reflns_theta_max 26.400
_diffrn_reflns_theta_min 2.417
_exptl_absorpt_coefficient_mu 12.385
_exptl_crystal_density_diffrn 2.512
_exptl_crystal_F_000 1083
_refine_diff_density_max 6.215
_refine_diff_density_min -3.911
_refine_diff_density_rms 0.247
_refine_ls_abs_structure_details
;
 Flack x determined using 874 quotients [(I+)-(I-)]/[(I+)+(I-)]
 (Parsons, Flack and Wagner, Acta Cryst. B69 (2013) 249-259).
;
_refine_ls_abs_structure_Flack 0.961(8)
_refine_ls_extinction_method none
_refine_ls_goodness_of_fit_ref 2.748
_refine_ls_hydrogen_treatment undef
_refine_ls_matrix_type full
_refine_ls_number_parameters 89
_refine_ls_number_reflns 3168
_refine_ls_number_restraints 0
_refine_ls_restrained_S_all 2.748
_refine_ls_R_factor_all 0.1658
_refine_ls_R_factor_gt 0.1508
_refine_ls_shift/su_max 0.005
_refine_ls_shift/su_mean 0.001
_refine_ls_structure_factor_coef Fsqd
_refine_ls_weighting_details 'w=1/[\s^2^(Fo^2^)+(0.1000P)^2^] where P=(Fo^2^+2Fc^2^)/3'
_refine_ls_weighting_scheme calc
_refine_ls_wR_factor_gt 0.3735
_refine_ls_wR_factor_ref 0.3885
_reflns_Friedel_coverage 0.735
_reflns_Friedel_fraction_full 0.996
_reflns_Friedel_fraction_max 0.993
_reflns_number_gt 2694
_reflns_number_total 3168
_reflns_threshold_expression 'I > 2\s(I)'
_cod_data_source_file c7cc00772h2.cif
_cod_data_source_block 11
_cod_depositor_comments
;
          Adding full bibliography for 7119817.cif.

2018-01-27
Z value and formula fixed to values more according to usual
chemical conventions.                 miguel
;
_cod_original_formula_sum 'C H Br N O'
_cod_original_formula_weight 122.94
_cod_original_formula_units_Z 19
_cod_database_code 7119817
_shelx_shelxl_version_number 2014/7
_shelx_space_group_comment
;
The symmetry employed for this shelxl refinement is uniquely defined
by the following loop, which should always be used as a source of
symmetry information in preference to the above space-group names.
They are only intended as comments.
;

loop_
_space_group_symop_operation_xyz
'x, y, z'
'-x+1/2, -y, z+1/2'
'-x, y+1/2, -z+1/2'
'x+1/2, -y+1/2, -z'

loop_
_atom_site_label
_atom_site_type_symbol
_atom_site_fract_x
_atom_site_fract_y
_atom_site_fract_z
_atom_site_U_iso_or_equiv
_atom_site_adp_type
_atom_site_occupancy
_atom_site_site_symmetry_order
_atom_site_calc_flag
Br1 Br 0.1126(2) 0.2757(2) 0.46481(14) 0.0470(8) Uiso 1 1 d
O1 O 0.9053(12) 0.5447(12) 0.6791(9) 0.034(3) Uiso 1 1 d
C2 C 0.2460(16) 0.3747(18) 0.5136(12) 0.031(4) Uiso 1 1 d
N1 N 0.6519(12) 0.7562(12) 0.6490(8) 0.024(3) Uiso 1 1 d
O4 O 0.9138(13) 0.7476(13) 0.6977(9) 0.041(3) Uiso 1 1 d
N2 N 0.5338(13) 0.5954(14) 0.6195(10) 0.029(3) Uiso 1 1 d
C6 C 0.5375(14) 0.7203(17) 0.6281(11) 0.025(3) Uiso 1 1 d
C7 C 0.4348(15) 0.5208(16) 0.5840(12) 0.023(3) Uiso 1 1 d
C9 C 0.3470(18) 0.9955(19) 0.5729(14) 0.036(4) Uiso 1 1 d
C10 C 0.3790(16) 0.5456(16) 0.4895(11) 0.029(3) Uiso 1 1 d
C11 C 0.6496(16) 0.5544(17) 0.6390(12) 0.029(4) Uiso 1 1 d
C12 C 0.4301(16) 0.8004(17) 0.6200(12) 0.029(4) Uiso 1 1 d
C13 C 0.7225(16) 0.6537(17) 0.6555(12) 0.028(4) Uiso 1 1 d
C14 C 0.3939(18) 0.4252(17) 0.6454(12) 0.033(4) Uiso 1 1 d
C15 C 0.4473(18) 0.9159(19) 0.5778(14) 0.037(4) Uiso 1 1 d
C16 C 0.8589(14) 0.6581(15) 0.6814(11) 0.023(3) Uiso 1 1 d
C17 C 0.212(2) 0.845(2) 0.6490(14) 0.041(5) Uiso 1 1 d
C18 C 0.3093(19) 0.766(2) 0.6572(14) 0.041(4) Uiso 1 1 d
C19 C 0.2975(18) 0.3497(19) 0.6077(14) 0.037(4) Uiso 1 1 d
C20 C 1.037(2) 0.538(2) 0.7028(16) 0.047(5) Uiso 1 1 d
C21 C 0.2283(18) 0.9601(19) 0.6066(13) 0.035(4) Uiso 1 1 d
C22 C 0.2835(17) 0.4729(18) 0.4536(13) 0.032(4) Uiso 1 1 d

loop_
_atom_type_symbol
_atom_type_description
_atom_type_scat_dispersion_real
_atom_type_scat_dispersion_imag
_atom_type_scat_source
C C 0.0033 0.0016 'International Tables Vol C Tables 4.2.6.8 and 6.1.1.4'
H H 0.0000 0.0000 'International Tables Vol C Tables 4.2.6.8 and 6.1.1.4'
N N 0.0061 0.0033 'International Tables Vol C Tables 4.2.6.8 and 6.1.1.4'
O O 0.0106 0.0060 'International Tables Vol C Tables 4.2.6.8 and 6.1.1.4'
Br Br -0.2901 2.4595 'International Tables Vol C Tables 4.2.6.8 and 6.1.1.4'

loop_
_geom_angle_atom_site_label_1
_geom_angle_atom_site_label_2
_geom_angle_atom_site_label_3
_geom_angle
C16 O1 C20 113.7(16)
C19 C2 C22 122.6(18)
C19 C2 Br1 118.9(15)
C22 C2 Br1 118.4(12)
C6 N1 C13 106.1(15)
C11 N2 C6 107.1(15)
C11 N2 C7 123.7(16)
C6 N2 C7 128.8(15)
N1 C6 N2 110.1(15)
N1 C6 C12 124.6(16)
N2 C6 C12 125.2(15)
C10 C7 C14 121.2(16)
C10 C7 N2 119.5(15)
C14 C7 N2 119.3(15)
C15 C9 C21 120.7(18)
C22 C10 C7 120.0(16)
N2 C11 C13 106.6(16)
C15 C12 C18 119.5(17)
C15 C12 C6 118.6(16)
C18 C12 C6 121.8(17)
N1 C13 C11 110.0(15)
N1 C13 C16 121.8(16)
C11 C13 C16 128.2(17)
C7 C14 C19 118.6(16)
C9 C15 C12 119.5(18)
O4 C16 O1 127.2(16)
O4 C16 C13 123.9(16)
O1 C16 C13 108.9(14)
C18 C17 C21 121(2)
C17 C18 C12 119(2)
C2 C19 C14 118.9(18)
C17 C21 C9 119.4(19)
C10 C22 C2 118.5(15)

loop_
_geom_bond_atom_site_label_1
_geom_bond_atom_site_label_2
_geom_bond_distance
Br1 C2 1.912(18)
O1 C16 1.35(2)
O1 C20 1.45(3)
C2 C19 1.37(2)
C2 C22 1.40(3)
N1 C6 1.32(2)
N1 C13 1.37(2)
O4 C16 1.17(2)
N2 C11 1.35(2)
N2 C6 1.39(2)
N2 C7 1.42(2)
C6 C12 1.46(2)
C7 C10 1.39(2)
C7 C14 1.40(2)
C9 C15 1.39(3)
C9 C21 1.40(3)
C10 C22 1.38(2)
C11 C13 1.37(3)
C12 C15 1.40(3)
C12 C18 1.44(3)
C13 C16 1.50(2)
C14 C19 1.42(3)
C17 C18 1.37(3)
C17 C21 1.40(3)
